data_1571190
loop_
_publ_author_name
'Hierlmeier, Gabriele'
'Kutta, Roger Jan'
'Coburger, Peter'
'Stammler, Hans-Georg'
'Schwabedissen, Jan'
'Mitzel, Norbert W.'
'Dimitrova, Maria'
'Berger, Raphael J. F.'
'Nuernberger, Patrick'
'Wolf, Robert'

_publ_section_title
;
 Structure and photochemistry of
 di-<i>tert</i>-butyldiphosphatetrahedrane.
;
_journal_issue 15
_journal_name_full 'Chemical science'
_journal_page_first 5596
_journal_page_last 5603
_journal_paper_doi 10.1039/d4sc00936c
_journal_volume 15
_journal_year 2024
_chemical_formula_moiety '3(C15 H23 N O2 P2), C6 H14'
_chemical_formula_sum 'C51 H83 N3 O6 P6'
_chemical_formula_weight 1020.02
_space_group_crystal_system monoclinic
_space_group_IT_number 14
_space_group_name_Hall '-P 2ybc'
_space_group_name_H-M_alt 'P 1 21/c 1'
_atom_sites_solution_hydrogens geom
_atom_sites_solution_primary dual
_audit_creation_date 2024-01-02
_audit_creation_method
;
Olex2 1.5
(compiled 2023.08.24 svn.re1ec1418 for OlexSys, GUI svn.r6817)
;
_audit_update_record
;
2024-01-02 deposited with the CCDC.	2024-03-08 downloaded from the CCDC.
;
_cell_angle_alpha 90
_cell_angle_beta 96.2530(10)
_cell_angle_gamma 90
_cell_formula_units_Z 4
_cell_length_a 7.79270(10)
_cell_length_b 27.0421(3)
_cell_length_c 26.5278(2)
_cell_measurement_reflns_used 28526
_cell_measurement_temperature 100.00(10)
_cell_measurement_theta_max 72.7250
_cell_measurement_theta_min 2.3010
_cell_volume 5556.97(10)
_computing_cell_refinement 'CrysAlisPro 1.171.41.81a (Rigaku OD, 2020)'
_computing_data_collection 'CrysAlisPro 1.171.41.81a (Rigaku OD, 2020)'
_computing_data_reduction 'CrysAlisPro 1.171.41.81a (Rigaku OD, 2020)'
_computing_molecular_graphics 'Olex2 1.5 (Dolomanov et al., 2009)'
_computing_publication_material 'Olex2 1.5 (Dolomanov et al., 2009)'
_computing_structure_refinement 'SHELXL 2018/3 (Sheldrick, 2015)'
_computing_structure_solution 'SHELXT  (Sheldrick, 2015)'
_diffrn_ambient_environment N~2~
_diffrn_ambient_temperature 100.00(10)
_diffrn_detector 'Hybrid Pixel Array Detector'
_diffrn_detector_area_resol_mean 10.0000
_diffrn_detector_type 'HyPix-Arc 150'
_diffrn_measured_fraction_theta_full 0.991
_diffrn_measured_fraction_theta_max 0.955
_diffrn_measurement_details
;
List of Runs (angles in degrees, time in seconds):

  # Type    Start    End  Width  t~exp~   \w     \q     \k     \f   Frames
#--------------------------------------------------------------------------
  1  \w     25.00  99.00   0.50    0.70    --   62.52   0.00  90.00  148
  2  \w     48.00 118.00   0.50    0.70    --   75.28  15.00   0.00  140
  3  \w     33.00 103.00   0.50    0.70    --   62.52  15.00 -30.00  140
  4  \w     72.00  99.00   0.50    0.70    --   73.14 144.00 158.00   54
  5  \w     67.00  92.00   0.50    0.70    --   75.28 144.00 158.00   50
  6  \w     32.00  84.00   0.50    0.70    --   75.28-125.00 120.00  104
  7  \w     51.00  76.00   0.50    0.70    --   75.28-144.00 105.00   50
  8  \w     49.00  74.00   0.50    0.70    --   73.14-144.00 105.00   50
  9  \w     53.00  79.00   0.50    0.70    --   62.52-144.00 105.00   52
 10  \w     80.00 105.00   0.50    0.70    --   75.28-127.00 -85.00   50
 11  \w     43.00  92.00   0.50    0.70    --   62.52-127.00 -85.00   98
 12  \w     35.00  70.00   0.50    0.70    --   75.28-127.00 -85.00   70
 13  \w     42.00  67.00   0.50    0.70    --   73.14-127.00 -85.00   50
 14  \w     33.00  87.00   0.50    0.70    --   73.14-125.00 -60.00  108
 15  \w     43.00  91.00   0.50    0.70    --   62.52-125.00 -30.00   96
 16  \w     39.00  65.00   0.50    0.70    --   75.28-125.00 -30.00   52
 17  \w     76.00 104.00   0.50    0.70    --   75.28-125.00 -30.00   56
 18  \w     36.00 104.00   0.50    0.70    --   75.28-125.00  30.00  136
 19  \w     30.00  91.00   0.50    0.70    --   62.52-125.00  30.00  122
 20  \w   -107.00 -36.00   0.50    0.70    --  -70.22   0.00  30.00  142
 21  \w    -88.00 -63.00   0.50    0.70    --  -63.96 144.00 158.00   50
 22  \w    -94.00 -69.00   0.50    0.70    --  -70.22 144.00 158.00   50
 23  \w    -94.00 -47.00   0.50    0.70    --  -70.22 125.00  90.00   94
 24  \w    -99.00 -32.00   0.50    0.70    --  -70.22 127.00 -10.00  134
 25  \w    -81.00 -56.00   0.50    0.70    --  -63.96 127.00 -10.00   50
 26  \w   -110.00 -61.00   0.50    0.70    --  -70.22-144.00 105.00   98
;
_diffrn_measurement_device 'four-circle diffractometer'
_diffrn_measurement_device_type 'XtaLAB Synergy R, DW system, HyPix-Arc 150'
_diffrn_measurement_method '\w scans'
_diffrn_orient_matrix_type 'CrysAlisPro convention (1999,Acta A55,543-557)'
_diffrn_orient_matrix_UB_11 -0.0022992000
_diffrn_orient_matrix_UB_12 -0.0380980000
_diffrn_orient_matrix_UB_13 -0.0432822000
_diffrn_orient_matrix_UB_21 -0.0167482000
_diffrn_orient_matrix_UB_22 0.0422263000
_diffrn_orient_matrix_UB_23 -0.0391812000
_diffrn_orient_matrix_UB_31 0.1981534000
_diffrn_orient_matrix_UB_32 0.0030797000
_diffrn_orient_matrix_UB_33 0.0025662000
_diffrn_radiation_monochromator mirror
_diffrn_radiation_probe x-ray
_diffrn_radiation_type 'Cu K\a'
_diffrn_radiation_wavelength 1.54184
_diffrn_reflns_av_R_equivalents 0.0214
_diffrn_reflns_av_unetI/netI 0.0189
_diffrn_reflns_Laue_measured_fraction_full 0.991
_diffrn_reflns_Laue_measured_fraction_max 0.955
_diffrn_reflns_limit_h_max 9
_diffrn_reflns_limit_h_min -5
_diffrn_reflns_limit_k_max 33
_diffrn_reflns_limit_k_min -32
_diffrn_reflns_limit_l_max 32
_diffrn_reflns_limit_l_min -32
_diffrn_reflns_number 50947
_diffrn_reflns_point_group_measured_fraction_full 0.991
_diffrn_reflns_point_group_measured_fraction_max 0.955
_diffrn_reflns_theta_full 67.684
_diffrn_reflns_theta_max 73.173
_diffrn_reflns_theta_min 2.340
_diffrn_source 'Rotating-anode X-ray tube'
_diffrn_source_type 'Rigaku (Cu) X-ray Source'
_exptl_absorpt_coefficient_mu 2.178
_exptl_absorpt_correction_T_max 1.000
_exptl_absorpt_correction_T_min 0.602
_exptl_absorpt_correction_type gaussian
_exptl_absorpt_process_details
;
CrysAlisPro 1.171.41.81a (Rigaku Oxford Diffraction, 2020)
Numerical absorption correction based on gaussian integration over
a multifaceted crystal model
Empirical absorption correction using spherical harmonics,
implemented in SCALE3 ABSPACK scaling algorithm.
;
_exptl_crystal_colour 'clear colourless'
_exptl_crystal_colour_lustre clear
_exptl_crystal_colour_primary colourless
_exptl_crystal_density_diffrn 1.219
_exptl_crystal_description block
_exptl_crystal_F_000 2192
_exptl_crystal_size_max 0.286
_exptl_crystal_size_mid 0.118
_exptl_crystal_size_min 0.063
_refine_diff_density_max 0.659
_refine_diff_density_min -0.435
_refine_diff_density_rms 0.051
_refine_ls_extinction_method none
_refine_ls_goodness_of_fit_ref 1.057
_refine_ls_hydrogen_treatment constr
_refine_ls_matrix_type full
_refine_ls_number_parameters 618
_refine_ls_number_reflns 10640
_refine_ls_number_restraints 0
_refine_ls_restrained_S_all 1.057
_refine_ls_R_factor_all 0.0431
_refine_ls_R_factor_gt 0.0390
_refine_ls_shift/su_max 0.001
_refine_ls_shift/su_mean 0.000
_refine_ls_structure_factor_coef Fsqd
_refine_ls_weighting_details 'w=1/[\s^2^(Fo^2^)+(0.0496P)^2^+4.4967P] where P=(Fo^2^+2Fc^2^)/3'
_refine_ls_weighting_scheme calc
_refine_ls_wR_factor_gt 0.1015
_refine_ls_wR_factor_ref 0.1041
_reflns_Friedel_coverage 0.000
_reflns_number_gt 9786
_reflns_number_total 10640
_reflns_threshold_expression 'I > 2\s(I)'
_cod_data_source_file d4sc00936c3.cif
_cod_data_source_block gh576'_mc_smallcell
_cod_depositor_comments 'Adding full bibliography for 1571189--1571190.cif.'
_cod_database_code 1571190
_shelx_shelxl_version_number 2018/3
_chemical_oxdiff_formula 'C17 H27.7 N O2 P2'
_chemical_oxdiff_usercomment 'crystals from n-hexane'
_shelx_space_group_comment
;
The symmetry employed for this shelxl refinement is uniquely defined
by the following loop, which should always be used as a source of
symmetry information in preference to the above space-group names.
They are only intended as comments.
;
_reflns_odcompleteness_completeness 99.16
_reflns_odcompleteness_iscentric 1
_reflns_odcompleteness_theta 66.97
_olex2_refinement_description
;
1. Fixed Uiso
 At 1.2 times of:
  All C(H) groups, All C(H,H) groups
 At 1.5 times of:
  All C(H,H,H) groups
2.a Ternary CH refined with riding coordinates:
 C27(H27), C26(H26), C11(H11), C41(H41), C42(H42), C12(H12)
2.b Secondary CH2 refined with riding coordinates:
 C49(H49A,H49B), C50(H50A,H50B), C47(H47A,H47B), C48(H48A,H48B)
2.c Idealised Me refined as rotating group:
 C15(H15A,H15B,H15C), C45(H45A,H45B,H45C), C5(H5A,H5B,H5C), C9(H9A,H9B,H9C),
 C30(H30A,H30B,H30C), C25(H25A,H25B,H25C), C10(H10A,H10B,H10C), C6(H6A,H6B,H6C),
  C20(H20A,H20B,H20C), C19(H19A,H19B,H19C), C4(H4A,H4B,H4C), C24(H24A,H24B,
 H24C), C21(H21A,H21B,H21C), C23(H23A,H23B,H23C), C8(H8A,H8B,H8C), C34(H34A,
 H34B,H34C), C38(H38A,H38B,H38C), C39(H39A,H39B,H39C), C36(H36A,H36B,H36C),
 C35(H35A,H35B,H35C), C40(H40A,H40B,H40C), C46(H46A,H46B,H46C), C51(H51A,H51B,
 H51C)
;
_olex2_submission_special_instructions 'No special instructions were received'
_oxdiff_exptl_absorpt_empirical_details
;
Empirical correction (ABSPACK) includes:
- Absorption correction using spherical harmonics
- Frame scaling
;
_oxdiff_exptl_absorpt_empirical_full_max 1.478
_oxdiff_exptl_absorpt_empirical_full_min 0.769

loop_
_space_group_symop_operation_xyz
'x, y, z'
'-x, y+1/2, -z+1/2'
'-x, -y, -z'
'x, -y-1/2, z-1/2'

loop_
_atom_site_label
_atom_site_type_symbol
_atom_site_fract_x
_atom_site_fract_y
_atom_site_fract_z
_atom_site_U_iso_or_equiv
_atom_site_adp_type
_atom_site_occupancy
_atom_site_site_symmetry_order
_atom_site_calc_flag
_atom_site_refinement_flags_posn
_atom_site_refinement_flags_adp
_atom_site_refinement_flags_occupancy
_atom_site_disorder_assembly
_atom_site_disorder_group
P3 P 0.40883(5) 0.47946(2) 0.10321(2) 0.01886(10) Uani 1 1 d . . . . .
P2 P 0.56500(5) 0.47892(2) 0.37347(2) 0.01847(10) Uani 1 1 d . . . . .
P4 P 0.40643(5) 0.39942(2) 0.08049(2) 0.01983(10) Uani 1 1 d . . . . .
P6 P 1.00096(5) 0.19453(2) 0.30068(2) 0.01969(10) Uani 1 1 d . . . . .
P1 P 0.60803(5) 0.55408(2) 0.40830(2) 0.01940(10) Uani 1 1 d . . . . .
P5 P 0.99639(6) 0.27708(2) 0.29897(2) 0.02144(11) Uani 1 1 d . . . . .
O2 O 0.72522(16) 0.47945(5) 0.25997(5) 0.0231(3) Uani 1 1 d . . . . .
O3 O 0.24408(16) 0.49164(5) 0.21774(5) 0.0245(3) Uani 1 1 d . . . . .
O1 O 0.76530(17) 0.63557(5) 0.32496(5) 0.0274(3) Uani 1 1 d . . . . .
O4 O 0.24760(17) 0.32909(5) 0.17275(5) 0.0283(3) Uani 1 1 d . . . . .
O6 O 0.75848(16) 0.14777(5) 0.19177(5) 0.0273(3) Uani 1 1 d . . . . .
O5 O 0.74384(17) 0.31572(5) 0.18693(6) 0.0316(3) Uani 1 1 d . . . . .
N1 N 0.77900(18) 0.55903(6) 0.28789(5) 0.0193(3) Uani 1 1 d . . . . .
N2 N 0.20889(18) 0.40921(6) 0.19816(5) 0.0198(3) Uani 1 1 d . . . . .
N3 N 0.71080(19) 0.23160(5) 0.18805(6) 0.0207(3) Uani 1 1 d . . . . .
C44 C 0.8074(2) 0.18972(7) 0.20143(6) 0.0195(4) Uani 1 1 d . . . . .
C28 C 0.2919(2) 0.45476(7) 0.19760(6) 0.0191(3) Uani 1 1 d . . . . .
C13 C 0.7078(2) 0.59419(7) 0.31750(7) 0.0202(4) Uani 1 1 d . . . . .
C14 C 0.6864(2) 0.51509(7) 0.28398(6) 0.0190(3) Uani 1 1 d . . . . .
C17 C 0.6248(2) 0.42094(7) 0.06967(6) 0.0185(3) Uani 1 1 d . . . . .
C29 C 0.2935(2) 0.37189(7) 0.17469(7) 0.0208(4) Uani 1 1 d . . . . .
C1 C 0.3842(2) 0.53921(7) 0.41930(6) 0.0179(3) Uani 1 1 d . . . . .
C16 C 0.6279(2) 0.46902(7) 0.08508(6) 0.0184(3) Uani 1 1 d . . . . .
C27 C 0.4463(2) 0.39433(7) 0.15284(6) 0.0192(3) Uani 1 1 d . . . . .
H27 H 0.557369 0.377282 0.164629 0.023 Uiso 1 1 calc R U . . .
C2 C 0.3581(2) 0.49333(7) 0.39868(6) 0.0182(3) Uani 1 1 d . . . . .
C3 C 0.2826(2) 0.57605(7) 0.44853(7) 0.0204(4) Uani 1 1 d . . . . .
C26 C 0.4460(2) 0.44880(6) 0.16826(6) 0.0186(3) Uani 1 1 d . . . . .
H26 H 0.556590 0.459317 0.188025 0.022 Uiso 1 1 calc R U . . .
C11 C 0.5544(2) 0.57159(7) 0.33837(7) 0.0192(3) Uani 1 1 d . . . . .
H11 H 0.447567 0.592155 0.331946 0.023 Uiso 1 1 calc R U . . .
C41 C 0.9715(2) 0.26228(6) 0.22745(7) 0.0202(4) Uani 1 1 d . . . . .
H41 H 1.069139 0.276157 0.210375 0.024 Uiso 1 1 calc R U . . .
C43 C 0.8001(2) 0.27513(7) 0.19926(7) 0.0215(4) Uani 1 1 d . . . . .
C7 C 0.2081(2) 0.45624(7) 0.39336(7) 0.0213(4) Uani 1 1 d . . . . .
C42 C 0.9761(2) 0.20600(6) 0.22868(6) 0.0185(3) Uani 1 1 d . . . . .
H42 H 1.076210 0.192590 0.212419 0.022 Uiso 1 1 calc R U . . .
C15 C 0.9325(2) 0.56837(7) 0.26229(7) 0.0239(4) Uani 1 1 d . . . . .
H15A H 0.903045 0.590810 0.233644 0.036 Uiso 1 1 calc R U . . .
H15B H 0.975287 0.537069 0.249853 0.036 Uiso 1 1 calc R U . . .
H15C H 1.022103 0.583486 0.286186 0.036 Uiso 1 1 calc R U . . .
C18 C 0.7536(2) 0.51287(7) 0.08692(7) 0.0213(4) Uani 1 1 d . . . . .
C22 C 0.7519(2) 0.38675(7) 0.04590(7) 0.0228(4) Uani 1 1 d . . . . .
C12 C 0.5347(2) 0.52023(6) 0.31477(6) 0.0183(3) Uani 1 1 d . . . . .
H12 H 0.420801 0.515248 0.294135 0.022 Uiso 1 1 calc R U . . .
C32 C 0.7821(2) 0.20981(7) 0.31594(6) 0.0199(4) Uani 1 1 d . . . . .
C45 C 0.5393(2) 0.23052(7) 0.15953(8) 0.0290(4) Uani 1 1 d . . . . .
H45A H 0.550721 0.231836 0.123129 0.043 Uiso 1 1 calc R U . . .
H45B H 0.472314 0.259046 0.169053 0.043 Uiso 1 1 calc R U . . .
H45C H 0.480028 0.199940 0.167300 0.043 Uiso 1 1 calc R U . . .
C31 C 0.7805(2) 0.26036(7) 0.31562(7) 0.0217(4) Uani 1 1 d . . . . .
C5 C 0.3063(3) 0.56154(8) 0.50472(7) 0.0280(4) Uani 1 1 d . . . . .
H5A H 0.253150 0.529178 0.508989 0.042 Uiso 1 1 calc R U . . .
H5B H 0.251120 0.586336 0.524544 0.042 Uiso 1 1 calc R U . . .
H5C H 0.429757 0.559826 0.516548 0.042 Uiso 1 1 calc R U . . .
C9 C 0.0668(2) 0.47410(8) 0.35238(8) 0.0287(4) Uani 1 1 d . . . . .
H9A H 0.019900 0.505641 0.362839 0.043 Uiso 1 1 calc R U . . .
H9B H -0.025859 0.449464 0.347906 0.043 Uiso 1 1 calc R U . . .
H9C H 0.116354 0.478555 0.320278 0.043 Uiso 1 1 calc R U . . .
C30 C 0.0547(2) 0.40089(7) 0.22382(7) 0.0259(4) Uani 1 1 d . . . . .
H30A H 0.087886 0.385756 0.257023 0.039 Uiso 1 1 calc R U . . .
H30B H -0.024278 0.378793 0.203273 0.039 Uiso 1 1 calc R U . . .
H30C H -0.002784 0.432554 0.228383 0.039 Uiso 1 1 calc R U . . .
C37 C 0.6569(2) 0.16894(7) 0.32938(7) 0.0262(4) Uani 1 1 d . . . . .
C25 C 0.8130(3) 0.41057(8) -0.00170(8) 0.0332(5) Uani 1 1 d . . . . .
H25A H 0.712633 0.418318 -0.025984 0.050 Uiso 1 1 calc R U . . .
H25B H 0.888707 0.387512 -0.017250 0.050 Uiso 1 1 calc R U . . .
H25C H 0.876406 0.441051 0.007809 0.050 Uiso 1 1 calc R U . . .
C10 C 0.2729(2) 0.40634(7) 0.37570(8) 0.0305(4) Uani 1 1 d . . . . .
H10A H 0.321378 0.410670 0.343412 0.046 Uiso 1 1 calc R U . . .
H10B H 0.176536 0.382900 0.371167 0.046 Uiso 1 1 calc R U . . .
H10C H 0.362258 0.393522 0.401211 0.046 Uiso 1 1 calc R U . . .
C6 C 0.3589(3) 0.62795(7) 0.44387(8) 0.0309(4) Uani 1 1 d . . . . .
H6A H 0.480712 0.627784 0.457793 0.046 Uiso 1 1 calc R U . . .
H6B H 0.295302 0.651589 0.462777 0.046 Uiso 1 1 calc R U . . .
H6C H 0.349562 0.637614 0.408074 0.046 Uiso 1 1 calc R U . . .
C20 C 0.7208(3) 0.54097(8) 0.03649(8) 0.0298(4) Uani 1 1 d . . . . .
H20A H 0.748909 0.519590 0.008716 0.045 Uiso 1 1 calc R U . . .
H20B H 0.793430 0.570617 0.037793 0.045 Uiso 1 1 calc R U . . .
H20C H 0.598986 0.550638 0.030771 0.045 Uiso 1 1 calc R U . . .
C33 C 0.6585(2) 0.30127(8) 0.33045(8) 0.0284(4) Uani 1 1 d . . . . .
C19 C 0.7135(3) 0.54773(8) 0.12987(8) 0.0333(5) Uani 1 1 d . . . . .
H19A H 0.592060 0.557778 0.124509 0.050 Uiso 1 1 calc R U . . .
H19B H 0.787342 0.577077 0.130030 0.050 Uiso 1 1 calc R U . . .
H19C H 0.735574 0.530561 0.162467 0.050 Uiso 1 1 calc R U . . .
C4 C 0.0905(2) 0.57950(8) 0.42918(8) 0.0298(4) Uani 1 1 d . . . . .
H4A H 0.077797 0.588872 0.393283 0.045 Uiso 1 1 calc R U . . .
H4B H 0.035380 0.604482 0.448783 0.045 Uiso 1 1 calc R U . . .
H4C H 0.035529 0.547340 0.433094 0.045 Uiso 1 1 calc R U . . .
C24 C 0.6607(3) 0.33817(8) 0.02975(8) 0.0337(5) Uani 1 1 d . . . . .
H24A H 0.620700 0.322125 0.059456 0.051 Uiso 1 1 calc R U . . .
H24B H 0.741505 0.316250 0.014751 0.051 Uiso 1 1 calc R U . . .
H24C H 0.561684 0.345078 0.004701 0.051 Uiso 1 1 calc R U . . .
C21 C 0.9447(2) 0.49948(8) 0.09693(9) 0.0335(5) Uani 1 1 d . . . . .
H21A H 0.965001 0.481015 0.128806 0.050 Uiso 1 1 calc R U . . .
H21B H 1.014050 0.529790 0.099360 0.050 Uiso 1 1 calc R U . . .
H21C H 0.977691 0.479043 0.069033 0.050 Uiso 1 1 calc R U . . .
C23 C 0.9071(2) 0.37337(8) 0.08447(8) 0.0299(4) Uani 1 1 d . . . . .
H23A H 0.969851 0.403562 0.095538 0.045 Uiso 1 1 calc R U . . .
H23B H 0.984332 0.351023 0.068562 0.045 Uiso 1 1 calc R U . . .
H23C H 0.866015 0.357011 0.113852 0.045 Uiso 1 1 calc R U . . .
C8 C 0.1333(3) 0.44725(8) 0.44385(8) 0.0306(4) Uani 1 1 d . . . . .
H8A H 0.225182 0.435865 0.469362 0.046 Uiso 1 1 calc R U . . .
H8B H 0.042625 0.422032 0.439053 0.046 Uiso 1 1 calc R U . . .
H8C H 0.084262 0.478116 0.455317 0.046 Uiso 1 1 calc R U . . .
C34 C 0.7035(3) 0.35028(8) 0.30601(11) 0.0474(6) Uani 1 1 d . . . . .
H34A H 0.824179 0.358703 0.316840 0.071 Uiso 1 1 calc R U . . .
H34B H 0.628206 0.376490 0.316549 0.071 Uiso 1 1 calc R U . . .
H34C H 0.686771 0.346975 0.269010 0.071 Uiso 1 1 calc R U . . .
C38 C 0.4964(3) 0.16649(9) 0.29049(10) 0.0418(5) Uani 1 1 d . . . . .
H38A H 0.441678 0.199145 0.287366 0.063 Uiso 1 1 calc R U . . .
H38B H 0.414618 0.142415 0.301751 0.063 Uiso 1 1 calc R U . . .
H38C H 0.530217 0.156357 0.257513 0.063 Uiso 1 1 calc R U . . .
C39 C 0.7475(3) 0.11887(8) 0.32854(11) 0.0454(6) Uani 1 1 d . . . . .
H39A H 0.780408 0.112641 0.294492 0.068 Uiso 1 1 calc R U . . .
H39B H 0.669155 0.092767 0.337553 0.068 Uiso 1 1 calc R U . . .
H39C H 0.851156 0.119113 0.353050 0.068 Uiso 1 1 calc R U . . .
C36 C 0.6952(3) 0.30949(10) 0.38846(10) 0.0495(6) Uani 1 1 d . . . . .
H36A H 0.662242 0.279842 0.406343 0.074 Uiso 1 1 calc R U . . .
H36B H 0.628071 0.337820 0.398414 0.074 Uiso 1 1 calc R U . . .
H36C H 0.818531 0.316010 0.397303 0.074 Uiso 1 1 calc R U . . .
C35 C 0.4692(3) 0.29140(9) 0.31533(11) 0.0448(6) Uani 1 1 d . . . . .
H35A H 0.448447 0.287705 0.278420 0.067 Uiso 1 1 calc R U . . .
H35B H 0.400894 0.319146 0.326085 0.067 Uiso 1 1 calc R U . . .
H35C H 0.435312 0.260960 0.331678 0.067 Uiso 1 1 calc R U . . .
C40 C 0.6047(4) 0.17702(10) 0.38274(9) 0.0478(6) Uani 1 1 d . . . . .
H40A H 0.708441 0.178456 0.407142 0.072 Uiso 1 1 calc R U . . .
H40B H 0.531286 0.149610 0.391547 0.072 Uiso 1 1 calc R U . . .
H40C H 0.540884 0.208181 0.383691 0.072 Uiso 1 1 calc R U . . .
C49 C 0.7645(3) 0.73455(11) 0.47141(10) 0.0482(6) Uani 1 1 d . . . . .
H49A H 0.690317 0.711365 0.449924 0.058 Uiso 1 1 calc R U . . .
H49B H 0.733856 0.768526 0.459787 0.058 Uiso 1 1 calc R U . . .
C50 C 0.9509(3) 0.72486(9) 0.46361(9) 0.0445(6) Uani 1 1 d . . . . .
H50A H 0.984951 0.691887 0.477499 0.053 Uiso 1 1 calc R U . . .
H50B H 1.024979 0.749825 0.482626 0.053 Uiso 1 1 calc R U . . .
C47 C 0.8333(3) 0.76039(11) 0.56476(9) 0.0476(6) Uani 1 1 d . . . . .
H47A H 0.797123 0.754122 0.598814 0.057 Uiso 1 1 calc R U . . .
H47B H 0.955288 0.749900 0.565465 0.057 Uiso 1 1 calc R U . . .
C46 C 0.8226(3) 0.81474(11) 0.55444(9) 0.0493(6) Uani 1 1 d . . . . .
H46A H 0.866148 0.821747 0.521889 0.074 Uiso 1 1 calc R U . . .
H46B H 0.892478 0.832563 0.581541 0.074 Uiso 1 1 calc R U . . .
H46C H 0.702137 0.825532 0.553120 0.074 Uiso 1 1 calc R U . . .
C51 C 0.9815(4) 0.72676(10) 0.40762(10) 0.0517(7) Uani 1 1 d . . . . .
H51A H 0.919534 0.699493 0.389380 0.078 Uiso 1 1 calc R U . . .
H51B H 1.105327 0.723690 0.404680 0.078 Uiso 1 1 calc R U . . .
H51C H 0.939270 0.758331 0.392959 0.078 Uiso 1 1 calc R U . . .
C48 C 0.7246(4) 0.72898(12) 0.52668(11) 0.0593(8) Uani 1 1 d . . . . .
H48A H 0.601678 0.737377 0.528347 0.071 Uiso 1 1 calc R U . . .
H48B H 0.740361 0.693861 0.536670 0.071 Uiso 1 1 calc R U . . .

loop_
_atom_site_aniso_label
_atom_site_aniso_U_11
_atom_site_aniso_U_22
_atom_site_aniso_U_33
_atom_site_aniso_U_23
_atom_site_aniso_U_13
_atom_site_aniso_U_12
P3 0.0140(2) 0.0206(2) 0.0223(2) 0.00310(17) 0.00385(16) 0.00118(16)
P2 0.0144(2) 0.0198(2) 0.0219(2) 0.00216(17) 0.00488(16) 0.00148(16)
P4 0.0157(2) 0.0238(2) 0.0204(2) -0.00123(17) 0.00437(16) -0.00265(17)
P6 0.0161(2) 0.0213(2) 0.0221(2) 0.00098(17) 0.00407(16) 0.00230(16)
P1 0.0142(2) 0.0245(2) 0.0197(2) -0.00043(17) 0.00294(16) -0.00126(17)
P5 0.0165(2) 0.0210(2) 0.0273(2) -0.00403(18) 0.00417(17) -0.00159(17)
O2 0.0233(6) 0.0247(7) 0.0215(6) -0.0053(5) 0.0043(5) -0.0006(5)
O3 0.0249(7) 0.0239(7) 0.0254(6) -0.0064(5) 0.0063(5) -0.0019(5)
O1 0.0281(7) 0.0202(7) 0.0360(7) -0.0012(6) 0.0136(6) -0.0044(5)
O4 0.0297(7) 0.0199(7) 0.0381(8) 0.0007(6) 0.0158(6) -0.0028(5)
O6 0.0240(7) 0.0200(7) 0.0371(7) -0.0037(6) -0.0001(5) -0.0018(5)
O5 0.0264(7) 0.0203(7) 0.0469(9) 0.0071(6) -0.0017(6) 0.0011(5)
N1 0.0163(7) 0.0204(8) 0.0220(7) 0.0006(6) 0.0059(5) -0.0010(6)
N2 0.0183(7) 0.0209(8) 0.0212(7) -0.0014(6) 0.0064(6) -0.0022(6)
N3 0.0163(7) 0.0197(8) 0.0257(8) 0.0013(6) 0.0007(6) 0.0004(6)
C44 0.0181(8) 0.0203(9) 0.0210(8) 0.0002(7) 0.0059(6) 0.0001(7)
C28 0.0176(8) 0.0235(9) 0.0160(8) -0.0002(7) 0.0001(6) -0.0014(7)
C13 0.0191(8) 0.0209(9) 0.0211(8) 0.0028(7) 0.0045(6) 0.0019(7)
C14 0.0160(8) 0.0233(9) 0.0172(8) 0.0020(7) -0.0001(6) -0.0003(7)
C17 0.0134(8) 0.0246(9) 0.0178(8) 0.0021(7) 0.0037(6) 0.0010(7)
C29 0.0203(9) 0.0214(9) 0.0213(8) 0.0027(7) 0.0054(7) 0.0003(7)
C1 0.0137(8) 0.0225(9) 0.0176(8) 0.0032(7) 0.0028(6) 0.0012(6)
C16 0.0130(8) 0.0241(9) 0.0182(8) 0.0048(7) 0.0019(6) 0.0011(7)
C27 0.0162(8) 0.0196(9) 0.0225(8) 0.0023(7) 0.0050(6) 0.0005(7)
C2 0.0128(8) 0.0224(9) 0.0199(8) 0.0039(7) 0.0041(6) 0.0021(7)
C3 0.0169(8) 0.0242(9) 0.0210(8) -0.0004(7) 0.0061(6) 0.0029(7)
C26 0.0149(8) 0.0202(9) 0.0206(8) 0.0001(7) 0.0019(6) -0.0010(6)
C11 0.0159(8) 0.0191(9) 0.0231(8) 0.0017(7) 0.0043(6) 0.0004(7)
C41 0.0156(8) 0.0193(9) 0.0263(9) 0.0013(7) 0.0054(7) -0.0005(7)
C43 0.0196(9) 0.0200(9) 0.0255(9) 0.0022(7) 0.0045(7) 0.0006(7)
C7 0.0149(8) 0.0224(9) 0.0270(9) 0.0011(7) 0.0045(7) -0.0019(7)
C42 0.0143(8) 0.0191(9) 0.0230(8) 0.0002(7) 0.0053(6) 0.0008(6)
C15 0.0200(9) 0.0268(10) 0.0265(9) 0.0007(8) 0.0099(7) -0.0028(7)
C18 0.0171(8) 0.0229(9) 0.0242(9) 0.0032(7) 0.0037(7) -0.0017(7)
C22 0.0188(9) 0.0267(10) 0.0239(9) 0.0004(7) 0.0062(7) 0.0039(7)
C12 0.0141(8) 0.0213(9) 0.0195(8) 0.0010(7) 0.0025(6) 0.0003(6)
C32 0.0166(8) 0.0235(9) 0.0205(8) 0.0001(7) 0.0061(6) 0.0008(7)
C45 0.0204(9) 0.0278(10) 0.0367(11) -0.0005(8) -0.0059(8) 0.0010(8)
C31 0.0169(8) 0.0252(10) 0.0238(9) -0.0012(7) 0.0062(7) 0.0016(7)
C5 0.0270(10) 0.0355(11) 0.0224(9) -0.0013(8) 0.0071(7) 0.0032(8)
C9 0.0202(9) 0.0312(11) 0.0336(10) -0.0014(8) -0.0019(7) -0.0024(8)
C30 0.0229(9) 0.0288(10) 0.0280(9) -0.0024(8) 0.0125(7) -0.0049(8)
C37 0.0241(9) 0.0249(10) 0.0317(10) 0.0018(8) 0.0128(8) -0.0021(8)
C25 0.0350(11) 0.0378(12) 0.0297(10) 0.0059(9) 0.0166(8) 0.0112(9)
C10 0.0226(9) 0.0234(10) 0.0461(12) -0.0028(9) 0.0061(8) -0.0031(8)
C6 0.0340(11) 0.0245(10) 0.0360(11) -0.0044(8) 0.0124(8) 0.0011(8)
C20 0.0290(10) 0.0292(11) 0.0310(10) 0.0098(8) 0.0022(8) -0.0042(8)
C33 0.0243(10) 0.0264(10) 0.0364(11) -0.0049(8) 0.0119(8) 0.0049(8)
C19 0.0353(11) 0.0303(11) 0.0359(11) -0.0060(9) 0.0110(9) -0.0124(9)
C4 0.0208(9) 0.0331(11) 0.0351(10) -0.0062(9) 0.0009(8) 0.0088(8)
C24 0.0319(11) 0.0305(11) 0.0399(11) -0.0099(9) 0.0096(9) 0.0023(9)
C21 0.0170(9) 0.0321(11) 0.0498(13) 0.0035(9) -0.0034(8) -0.0042(8)
C23 0.0255(10) 0.0296(11) 0.0345(10) 0.0033(8) 0.0024(8) 0.0086(8)
C8 0.0253(10) 0.0345(11) 0.0337(10) 0.0037(9) 0.0102(8) -0.0076(8)
C34 0.0419(13) 0.0254(11) 0.0789(19) -0.0050(11) 0.0253(12) 0.0065(10)
C38 0.0291(11) 0.0377(13) 0.0586(15) -0.0009(11) 0.0053(10) -0.0115(9)
C39 0.0423(13) 0.0242(11) 0.0744(17) 0.0085(11) 0.0269(12) -0.0017(10)
C36 0.0485(14) 0.0528(16) 0.0478(14) -0.0180(12) 0.0084(11) 0.0140(12)
C35 0.0264(11) 0.0362(13) 0.0715(17) -0.0083(12) 0.0046(11) 0.0083(9)
C40 0.0604(16) 0.0471(15) 0.0402(13) 0.0032(11) 0.0252(11) -0.0113(12)
C49 0.0469(14) 0.0558(16) 0.0407(13) -0.0030(11) -0.0009(11) -0.0137(12)
C50 0.0563(15) 0.0379(13) 0.0399(13) -0.0036(10) 0.0085(11) 0.0056(11)
C47 0.0489(14) 0.0647(18) 0.0308(11) 0.0070(11) 0.0110(10) 0.0091(12)
C46 0.0500(14) 0.0613(17) 0.0378(13) -0.0019(12) 0.0095(11) 0.0070(12)
C51 0.0765(19) 0.0419(14) 0.0392(13) -0.0044(11) 0.0179(13) 0.0052(13)
C48 0.0579(17) 0.070(2) 0.0523(16) 0.0078(14) 0.0181(13) -0.0184(14)

loop_
_atom_type_symbol
_atom_type_description
_atom_type_scat_dispersion_real
_atom_type_scat_dispersion_imag
_atom_type_scat_source
C C 0.0181 0.0091 'International Tables Vol C Tables 4.2.6.8 and 6.1.1.4'
H H 0.0000 0.0000 'International Tables Vol C Tables 4.2.6.8 and 6.1.1.4'
N N 0.0311 0.0180 'International Tables Vol C Tables 4.2.6.8 and 6.1.1.4'
O O 0.0492 0.0322 'International Tables Vol C Tables 4.2.6.8 and 6.1.1.4'
P P 0.2955 0.4335 'International Tables Vol C Tables 4.2.6.8 and 6.1.1.4'

loop_
_exptl_crystal_face_index_h
_exptl_crystal_face_index_k
_exptl_crystal_face_index_l
_exptl_crystal_face_perp_dist
0 1 0 0.0198
2 2 -1 0.1245
-2 1 1 0.1488
0 -1 0 0.0434
2 0 -2 0.1238
-1 0 2 0.1296
0 0 1 0.0650
0 0 -1 0.0531

loop_
_geom_angle_atom_site_label_1
_geom_angle_atom_site_label_2
_geom_angle_atom_site_label_3
_geom_angle
_geom_angle_site_symmetry_1
_geom_angle_site_symmetry_3
_geom_angle_publ_flag
C16 P3 P4 76.33(6) . . ?
C16 P3 C26 96.64(7) . . ?
C26 P3 P4 79.63(6) . . ?
C2 P2 P1 75.98(6) . . ?
C2 P2 C12 97.82(7) . . ?
C12 P2 P1 78.78(6) . . ?
C17 P4 P3 75.98(6) . . ?
C17 P4 C27 97.26(7) . . ?
C27 P4 P3 78.74(6) . . ?
C42 P6 P5 79.57(6) . . ?
C32 P6 P5 76.53(6) . . ?
C32 P6 C42 100.74(8) . . ?
C1 P1 P2 76.46(6) . . ?
C1 P1 C11 95.54(7) . . ?
C11 P1 P2 79.52(6) . . ?
C41 P5 P6 79.17(6) . . ?
C31 P5 P6 76.27(6) . . ?
C31 P5 C41 100.86(8) . . ?
C13 N1 C14 113.10(14) . . ?
C13 N1 C15 122.90(15) . . ?
C14 N1 C15 123.97(15) . . ?
C28 N2 C30 123.22(15) . . ?
C29 N2 C28 113.20(14) . . ?
C29 N2 C30 123.46(15) . . ?
C44 N3 C45 123.83(15) . . ?
C43 N3 C44 113.21(15) . . ?
C43 N3 C45 122.57(15) . . ?
O6 C44 N3 124.06(16) . . ?
O6 C44 C42 128.02(16) . . ?
N3 C44 C42 107.92(15) . . ?
O3 C28 N2 123.98(16) . . ?
O3 C28 C26 128.09(16) . . ?
N2 C28 C26 107.93(14) . . ?
O1 C13 N1 124.14(16) . . ?
O1 C13 C11 127.58(16) . . ?
N1 C13 C11 108.28(15) . . ?
O2 C14 N1 124.22(16) . . ?
O2 C14 C12 127.64(16) . . ?
N1 C14 C12 108.13(14) . . ?
C16 C17 P4 103.91(12) . . ?
C16 C17 C22 134.81(16) . . ?
C22 C17 P4 121.23(13) . . ?
O4 C29 N2 124.11(16) . . ?
O4 C29 C27 127.62(16) . . ?
N2 C29 C27 108.26(15) . . ?
C2 C1 P1 103.74(12) . . ?
C2 C1 C3 137.03(15) . . ?
C3 C1 P1 119.16(13) . . ?
C17 C16 P3 103.72(12) . . ?
C17 C16 C18 137.50(15) . . ?
C18 C16 P3 118.60(13) . . ?
P4 C27 H27 112.8 . . ?
C29 C27 P4 111.42(12) . . ?
C29 C27 H27 112.8 . . ?
C29 C27 C26 105.09(14) . . ?
C26 C27 P4 101.19(11) . . ?
C26 C27 H27 112.8 . . ?
C1 C2 P2 103.81(12) . . ?
C1 C2 C7 135.30(15) . . ?
C7 C2 P2 120.89(13) . . ?
C1 C3 C6 109.12(14) . . ?
C5 C3 C1 108.13(14) . . ?
C5 C3 C6 107.81(16) . . ?
C4 C3 C1 114.16(15) . . ?
C4 C3 C5 110.56(15) . . ?
C4 C3 C6 106.89(16) . . ?
P3 C26 H26 112.8 . . ?
C28 C26 P3 111.66(12) . . ?
C28 C26 C27 105.40(14) . . ?
C28 C26 H26 112.8 . . ?
C27 C26 P3 100.43(11) . . ?
C27 C26 H26 112.8 . . ?
P1 C11 H11 113.1 . . ?
C13 C11 P1 111.04(12) . . ?
C13 C11 H11 113.1 . . ?
C13 C11 C12 105.53(14) . . ?
C12 C11 P1 100.03(11) . . ?
C12 C11 H11 113.1 . . ?
P5 C41 H41 111.6 . . ?
C43 C41 P5 115.56(12) . . ?
C43 C41 H41 111.6 . . ?
C43 C41 C42 105.07(14) . . ?
C42 C41 P5 100.76(11) . . ?
C42 C41 H41 111.6 . . ?
O5 C43 N3 123.58(17) . . ?
O5 C43 C41 128.35(17) . . ?
N3 C43 C41 108.07(15) . . ?
C2 C7 C9 109.82(15) . . ?
C2 C7 C8 112.37(15) . . ?
C10 C7 C2 109.29(14) . . ?
C10 C7 C9 107.14(16) . . ?
C10 C7 C8 107.23(16) . . ?
C8 C7 C9 110.81(15) . . ?
P6 C42 H42 111.8 . . ?
C44 C42 P6 114.88(12) . . ?
C44 C42 C41 105.47(14) . . ?
C44 C42 H42 111.8 . . ?
C41 C42 P6 100.49(11) . . ?
C41 C42 H42 111.8 . . ?
N1 C15 H15A 109.5 . . ?
N1 C15 H15B 109.5 . . ?
N1 C15 H15C 109.5 . . ?
H15A C15 H15B 109.5 . . ?
H15A C15 H15C 109.5 . . ?
H15B C15 H15C 109.5 . . ?
C16 C18 C20 108.03(14) . . ?
C16 C18 C19 108.48(14) . . ?
C20 C18 C19 108.33(16) . . ?
C21 C18 C16 115.39(15) . . ?
C21 C18 C20 109.59(16) . . ?
C21 C18 C19 106.82(16) . . ?
C17 C22 C23 111.27(15) . . ?
C25 C22 C17 110.80(15) . . ?
C25 C22 C23 110.68(16) . . ?
C24 C22 C17 109.26(15) . . ?
C24 C22 C25 107.75(16) . . ?
C24 C22 C23 106.93(16) . . ?
P2 C12 H12 113.0 . . ?
C14 C12 P2 110.59(12) . . ?
C14 C12 C11 104.82(14) . . ?
C14 C12 H12 113.0 . . ?
C11 C12 P2 101.54(11) . . ?
C11 C12 H12 113.0 . . ?
C31 C32 P6 103.36(12) . . ?
C31 C32 C37 135.44(16) . . ?
C37 C32 P6 120.97(13) . . ?
N3 C45 H45A 109.5 . . ?
N3 C45 H45B 109.5 . . ?
N3 C45 H45C 109.5 . . ?
H45A C45 H45B 109.5 . . ?
H45A C45 H45C 109.5 . . ?
H45B C45 H45C 109.5 . . ?
C32 C31 P5 103.82(12) . . ?
C32 C31 C33 136.34(16) . . ?
C33 C31 P5 119.42(14) . . ?
C3 C5 H5A 109.5 . . ?
C3 C5 H5B 109.5 . . ?
C3 C5 H5C 109.5 . . ?
H5A C5 H5B 109.5 . . ?
H5A C5 H5C 109.5 . . ?
H5B C5 H5C 109.5 . . ?
C7 C9 H9A 109.5 . . ?
C7 C9 H9B 109.5 . . ?
C7 C9 H9C 109.5 . . ?
H9A C9 H9B 109.5 . . ?
H9A C9 H9C 109.5 . . ?
H9B C9 H9C 109.5 . . ?
N2 C30 H30A 109.5 . . ?
N2 C30 H30B 109.5 . . ?
N2 C30 H30C 109.5 . . ?
H30A C30 H30B 109.5 . . ?
H30A C30 H30C 109.5 . . ?
H30B C30 H30C 109.5 . . ?
C38 C37 C32 111.47(16) . . ?
C39 C37 C32 109.05(15) . . ?
C39 C37 C38 107.25(19) . . ?
C39 C37 C40 108.04(19) . . ?
C40 C37 C32 110.50(17) . . ?
C40 C37 C38 110.41(18) . . ?
C22 C25 H25A 109.5 . . ?
C22 C25 H25B 109.5 . . ?
C22 C25 H25C 109.5 . . ?
H25A C25 H25B 109.5 . . ?
H25A C25 H25C 109.5 . . ?
H25B C25 H25C 109.5 . . ?
C7 C10 H10A 109.5 . . ?
C7 C10 H10B 109.5 . . ?
C7 C10 H10C 109.5 . . ?
H10A C10 H10B 109.5 . . ?
H10A C10 H10C 109.5 . . ?
H10B C10 H10C 109.5 . . ?
C3 C6 H6A 109.5 . . ?
C3 C6 H6B 109.5 . . ?
C3 C6 H6C 109.5 . . ?
H6A C6 H6B 109.5 . . ?
H6A C6 H6C 109.5 . . ?
H6B C6 H6C 109.5 . . ?
C18 C20 H20A 109.5 . . ?
C18 C20 H20B 109.5 . . ?
C18 C20 H20C 109.5 . . ?
H20A C20 H20B 109.5 . . ?
H20A C20 H20C 109.5 . . ?
H20B C20 H20C 109.5 . . ?
C31 C33 C36 107.75(17) . . ?
C34 C33 C31 109.74(16) . . ?
C34 C33 C36 105.7(2) . . ?
C35 C33 C31 114.74(17) . . ?
C35 C33 C34 107.59(19) . . ?
C35 C33 C36 110.99(19) . . ?
C18 C19 H19A 109.5 . . ?
C18 C19 H19B 109.5 . . ?
C18 C19 H19C 109.5 . . ?
H19A C19 H19B 109.5 . . ?
H19A C19 H19C 109.5 . . ?
H19B C19 H19C 109.5 . . ?
C3 C4 H4A 109.5 . . ?
C3 C4 H4B 109.5 . . ?
C3 C4 H4C 109.5 . . ?
H4A C4 H4B 109.5 . . ?
H4A C4 H4C 109.5 . . ?
H4B C4 H4C 109.5 . . ?
C22 C24 H24A 109.5 . . ?
C22 C24 H24B 109.5 . . ?
C22 C24 H24C 109.5 . . ?
H24A C24 H24B 109.5 . . ?
H24A C24 H24C 109.5 . . ?
H24B C24 H24C 109.5 . . ?
C18 C21 H21A 109.5 . . ?
C18 C21 H21B 109.5 . . ?
C18 C21 H21C 109.5 . . ?
H21A C21 H21B 109.5 . . ?
H21A C21 H21C 109.5 . . ?
H21B C21 H21C 109.5 . . ?
C22 C23 H23A 109.5 . . ?
C22 C23 H23B 109.5 . . ?
C22 C23 H23C 109.5 . . ?
H23A C23 H23B 109.5 . . ?
H23A C23 H23C 109.5 . . ?
H23B C23 H23C 109.5 . . ?
C7 C8 H8A 109.5 . . ?
C7 C8 H8B 109.5 . . ?
C7 C8 H8C 109.5 . . ?
H8A C8 H8B 109.5 . . ?
H8A C8 H8C 109.5 . . ?
H8B C8 H8C 109.5 . . ?
C33 C34 H34A 109.5 . . ?
C33 C34 H34B 109.5 . . ?
C33 C34 H34C 109.5 . . ?
H34A C34 H34B 109.5 . . ?
H34A C34 H34C 109.5 . . ?
H34B C34 H34C 109.5 . . ?
C37 C38 H38A 109.5 . . ?
C37 C38 H38B 109.5 . . ?
C37 C38 H38C 109.5 . . ?
H38A C38 H38B 109.5 . . ?
H38A C38 H38C 109.5 . . ?
H38B C38 H38C 109.5 . . ?
C37 C39 H39A 109.5 . . ?
C37 C39 H39B 109.5 . . ?
C37 C39 H39C 109.5 . . ?
H39A C39 H39B 109.5 . . ?
H39A C39 H39C 109.5 . . ?
H39B C39 H39C 109.5 . . ?
C33 C36 H36A 109.5 . . ?
C33 C36 H36B 109.5 . . ?
C33 C36 H36C 109.5 . . ?
H36A C36 H36B 109.5 . . ?
H36A C36 H36C 109.5 . . ?
H36B C36 H36C 109.5 . . ?
C33 C35 H35A 109.5 . . ?
C33 C35 H35B 109.5 . . ?
C33 C35 H35C 109.5 . . ?
H35A C35 H35B 109.5 . . ?
H35A C35 H35C 109.5 . . ?
H35B C35 H35C 109.5 . . ?
C37 C40 H40A 109.5 . . ?
C37 C40 H40B 109.5 . . ?
C37 C40 H40C 109.5 . . ?
H40A C40 H40B 109.5 . . ?
H40A C40 H40C 109.5 . . ?
H40B C40 H40C 109.5 . . ?
H49A C49 H49B 107.6 . . ?
C50 C49 H49A 108.7 . . ?
C50 C49 H49B 108.7 . . ?
C50 C49 C48 114.2(2) . . ?
C48 C49 H49A 108.7 . . ?
C48 C49 H49B 108.7 . . ?
C49 C50 H50A 109.1 . . ?
C49 C50 H50B 109.1 . . ?
C49 C50 C51 112.4(2) . . ?
H50A C50 H50B 107.9 . . ?
C51 C50 H50A 109.1 . . ?
C51 C50 H50B 109.1 . . ?
H47A C47 H47B 107.6 . . ?
C46 C47 H47A 108.6 . . ?
C46 C47 H47B 108.6 . . ?
C46 C47 C48 114.5(2) . . ?
C48 C47 H47A 108.6 . . ?
C48 C47 H47B 108.6 . . ?
C47 C46 H46A 109.5 . . ?
C47 C46 H46B 109.5 . . ?
C47 C46 H46C 109.5 . . ?
H46A C46 H46B 109.5 . . ?
H46A C46 H46C 109.5 . . ?
H46B C46 H46C 109.5 . . ?
C50 C51 H51A 109.5 . . ?
C50 C51 H51B 109.5 . . ?
C50 C51 H51C 109.5 . . ?
H51A C51 H51B 109.5 . . ?
H51A C51 H51C 109.5 . . ?
H51B C51 H51C 109.5 . . ?
C49 C48 H48A 108.5 . . ?
C49 C48 H48B 108.5 . . ?
C47 C48 C49 115.2(2) . . ?
C47 C48 H48A 108.5 . . ?
C47 C48 H48B 108.5 . . ?
H48A C48 H48B 107.5 . . ?

loop_
_geom_bond_atom_site_label_1
_geom_bond_atom_site_label_2
_geom_bond_distance
_geom_bond_site_symmetry_2
_geom_bond_publ_flag
P3 P4 2.2462(7) . ?
P3 C16 1.8453(17) . ?
P3 C26 1.9080(18) . ?
P2 P1 2.2428(6) . ?
P2 C2 1.8529(17) . ?
P2 C12 1.9102(17) . ?
P4 C17 1.8502(17) . ?
P4 C27 1.9154(18) . ?
P6 P5 2.2330(7) . ?
P6 C42 1.9239(18) . ?
P6 C32 1.8419(17) . ?
P1 C1 1.8440(17) . ?
P1 C11 1.9161(18) . ?
P5 C41 1.9282(19) . ?
P5 C31 1.8415(18) . ?
O2 C14 1.212(2) . ?
O3 C28 1.209(2) . ?
O1 C13 1.214(2) . ?
O4 C29 1.211(2) . ?
O6 C44 1.215(2) . ?
O5 C43 1.214(2) . ?
N1 C13 1.387(2) . ?
N1 C14 1.388(2) . ?
N1 C15 1.460(2) . ?
N2 C28 1.392(2) . ?
N2 C29 1.389(2) . ?
N2 C30 1.461(2) . ?
N3 C44 1.385(2) . ?
N3 C43 1.383(2) . ?
N3 C45 1.462(2) . ?
C44 C42 1.495(2) . ?
C28 C26 1.509(2) . ?
C13 C11 1.501(2) . ?
C14 C12 1.514(2) . ?
C17 C16 1.363(3) . ?
C17 C22 1.539(2) . ?
C29 C27 1.508(2) . ?
C1 C2 1.362(3) . ?
C1 C3 1.534(2) . ?
C16 C18 1.535(2) . ?
C27 H27 1.0000 . ?
C27 C26 1.529(2) . ?
C2 C7 1.535(2) . ?
C3 C5 1.533(2) . ?
C3 C6 1.534(3) . ?
C3 C4 1.532(2) . ?
C26 H26 1.0000 . ?
C11 H11 1.0000 . ?
C11 C12 1.524(2) . ?
C41 H41 1.0000 . ?
C41 C43 1.499(2) . ?
C41 C42 1.523(2) . ?
C7 C9 1.538(3) . ?
C7 C10 1.532(3) . ?
C7 C8 1.537(2) . ?
C42 H42 1.0000 . ?
C15 H15A 0.9800 . ?
C15 H15B 0.9800 . ?
C15 H15C 0.9800 . ?
C18 C20 1.536(2) . ?
C18 C19 1.537(3) . ?
C18 C21 1.528(2) . ?
C22 C25 1.538(3) . ?
C22 C24 1.532(3) . ?
C22 C23 1.540(3) . ?
C12 H12 1.0000 . ?
C32 C31 1.367(3) . ?
C32 C37 1.542(2) . ?
C45 H45A 0.9800 . ?
C45 H45B 0.9800 . ?
C45 H45C 0.9800 . ?
C31 C33 1.537(2) . ?
C5 H5A 0.9800 . ?
C5 H5B 0.9800 . ?
C5 H5C 0.9800 . ?
C9 H9A 0.9800 . ?
C9 H9B 0.9800 . ?
C9 H9C 0.9800 . ?
C30 H30A 0.9800 . ?
C30 H30B 0.9800 . ?
C30 H30C 0.9800 . ?
C37 C38 1.534(3) . ?
C37 C39 1.528(3) . ?
C37 C40 1.531(3) . ?
C25 H25A 0.9800 . ?
C25 H25B 0.9800 . ?
C25 H25C 0.9800 . ?
C10 H10A 0.9800 . ?
C10 H10B 0.9800 . ?
C10 H10C 0.9800 . ?
C6 H6A 0.9800 . ?
C6 H6B 0.9800 . ?
C6 H6C 0.9800 . ?
C20 H20A 0.9800 . ?
C20 H20B 0.9800 . ?
C20 H20C 0.9800 . ?
C33 C34 1.533(3) . ?
C33 C36 1.550(3) . ?
C33 C35 1.510(3) . ?
C19 H19A 0.9800 . ?
C19 H19B 0.9800 . ?
C19 H19C 0.9800 . ?
C4 H4A 0.9800 . ?
C4 H4B 0.9800 . ?
C4 H4C 0.9800 . ?
C24 H24A 0.9800 . ?
C24 H24B 0.9800 . ?
C24 H24C 0.9800 . ?
C21 H21A 0.9800 . ?
C21 H21B 0.9800 . ?
C21 H21C 0.9800 . ?
C23 H23A 0.9800 . ?
C23 H23B 0.9800 . ?
C23 H23C 0.9800 . ?
C8 H8A 0.9800 . ?
C8 H8B 0.9800 . ?
C8 H8C 0.9800 . ?
C34 H34A 0.9800 . ?
C34 H34B 0.9800 . ?
C34 H34C 0.9800 . ?
C38 H38A 0.9800 . ?
C38 H38B 0.9800 . ?
C38 H38C 0.9800 . ?
C39 H39A 0.9800 . ?
C39 H39B 0.9800 . ?
C39 H39C 0.9800 . ?
C36 H36A 0.9800 . ?
C36 H36B 0.9800 . ?
C36 H36C 0.9800 . ?
C35 H35A 0.9800 . ?
C35 H35B 0.9800 . ?
C35 H35C 0.9800 . ?
C40 H40A 0.9800 . ?
C40 H40B 0.9800 . ?
C40 H40C 0.9800 . ?
C49 H49A 0.9900 . ?
C49 H49B 0.9900 . ?
C49 C50 1.512(4) . ?
C49 C48 1.539(4) . ?
C50 H50A 0.9900 . ?
C50 H50B 0.9900 . ?
C50 C51 1.531(3) . ?
C47 H47A 0.9900 . ?
C47 H47B 0.9900 . ?
C47 C46 1.496(4) . ?
C47 C48 1.508(4) . ?
C46 H46A 0.9800 . ?
C46 H46B 0.9800 . ?
C46 H46C 0.9800 . ?
C51 H51A 0.9800 . ?
C51 H51B 0.9800 . ?
C51 H51C 0.9800 . ?
C48 H48A 0.9900 . ?
C48 H48B 0.9900 . ?

loop_
_geom_torsion_atom_site_label_1
_geom_torsion_atom_site_label_2
_geom_torsion_atom_site_label_3
_geom_torsion_atom_site_label_4
_geom_torsion
_geom_torsion_site_symmetry_1
_geom_torsion_site_symmetry_2
_geom_torsion_site_symmetry_3
_geom_torsion_site_symmetry_4
_geom_torsion_publ_flag
P3 P4 C17 C16 1.97(10) . . . . ?
P3 P4 C17 C22 -175.70(14) . . . . ?
P3 C16 C18 C20 -85.34(16) . . . . ?
P3 C16 C18 C19 31.88(19) . . . . ?
P3 C16 C18 C21 151.64(14) . . . . ?
P2 P1 C1 C2 0.63(10) . . . . ?
P2 P1 C1 C3 178.11(13) . . . . ?
P2 C2 C7 C9 -105.87(16) . . . . ?
P2 C2 C7 C10 11.4(2) . . . . ?
P2 C2 C7 C8 130.30(15) . . . . ?
P4 P3 C16 C17 1.97(10) . . . . ?
P4 P3 C16 C18 177.92(13) . . . . ?
P4 C17 C16 P3 -2.40(12) . . . . ?
P4 C17 C16 C18 -177.13(18) . . . . ?
P4 C17 C22 C25 123.98(16) . . . . ?
P4 C17 C22 C24 5.4(2) . . . . ?
P4 C17 C22 C23 -112.43(16) . . . . ?
P4 C27 C26 P3 -0.68(11) . . . . ?
P4 C27 C26 C28 115.42(12) . . . . ?
P6 P5 C31 C32 -0.87(11) . . . . ?
P6 P5 C31 C33 172.88(15) . . . . ?
P6 C32 C31 P5 1.06(13) . . . . ?
P6 C32 C31 C33 -171.0(2) . . . . ?
P6 C32 C37 C38 -116.89(17) . . . . ?
P6 C32 C37 C39 1.3(2) . . . . ?
P6 C32 C37 C40 119.94(17) . . . . ?
P1 P2 C2 C1 0.63(10) . . . . ?
P1 P2 C2 C7 -179.25(14) . . . . ?
P1 C1 C2 P2 -0.76(12) . . . . ?
P1 C1 C2 C7 179.09(17) . . . . ?
P1 C1 C3 C5 -92.93(16) . . . . ?
P1 C1 C3 C6 24.08(19) . . . . ?
P1 C1 C3 C4 143.58(14) . . . . ?
P1 C11 C12 P2 3.34(11) . . . . ?
P1 C11 C12 C14 -111.84(12) . . . . ?
P5 P6 C32 C31 -0.87(11) . . . . ?
P5 P6 C32 C37 -176.24(15) . . . . ?
P5 C41 C43 O5 74.0(2) . . . . ?
P5 C41 C43 N3 -106.86(15) . . . . ?
P5 C41 C42 P6 0.49(10) . . . . ?
P5 C41 C42 C44 120.18(12) . . . . ?
P5 C31 C33 C34 26.1(2) . . . . ?
P5 C31 C33 C36 -88.52(19) . . . . ?
P5 C31 C33 C35 147.32(17) . . . . ?
O2 C14 C12 P2 68.9(2) . . . . ?
O2 C14 C12 C11 177.56(17) . . . . ?
O3 C28 C26 P3 -73.3(2) . . . . ?
O3 C28 C26 C27 178.54(17) . . . . ?
O1 C13 C11 P1 -75.4(2) . . . . ?
O1 C13 C11 C12 177.13(18) . . . . ?
O4 C29 C27 P4 73.3(2) . . . . ?
O4 C29 C27 C26 -177.92(18) . . . . ?
O6 C44 C42 P6 -73.3(2) . . . . ?
O6 C44 C42 C41 176.99(17) . . . . ?
N1 C13 C11 P1 103.56(14) . . . . ?
N1 C13 C11 C12 -3.93(18) . . . . ?
N1 C14 C12 P2 -110.61(13) . . . . ?
N1 C14 C12 C11 -1.92(18) . . . . ?
N2 C28 C26 P3 106.80(14) . . . . ?
N2 C28 C26 C27 -1.35(18) . . . . ?
N2 C29 C27 P4 -106.38(14) . . . . ?
N2 C29 C27 C26 2.39(18) . . . . ?
N3 C44 C42 P6 106.83(14) . . . . ?
N3 C44 C42 C41 -2.84(18) . . . . ?
C44 N3 C43 O5 173.85(17) . . . . ?
C44 N3 C43 C41 -5.4(2) . . . . ?
C28 N2 C29 O4 176.80(17) . . . . ?
C28 N2 C29 C27 -3.5(2) . . . . ?
C13 N1 C14 O2 179.92(16) . . . . ?
C13 N1 C14 C12 -0.57(19) . . . . ?
C13 C11 C12 P2 118.64(12) . . . . ?
C13 C11 C12 C14 3.47(17) . . . . ?
C14 N1 C13 O1 -178.12(17) . . . . ?
C14 N1 C13 C11 2.9(2) . . . . ?
C17 C16 C18 C20 88.8(2) . . . . ?
C17 C16 C18 C19 -154.0(2) . . . . ?
C17 C16 C18 C21 -34.2(3) . . . . ?
C29 N2 C28 O3 -176.83(16) . . . . ?
C29 N2 C28 C26 3.07(19) . . . . ?
C29 C27 C26 P3 -116.72(12) . . . . ?
C29 C27 C26 C28 -0.62(17) . . . . ?
C1 C2 C7 C9 74.3(2) . . . . ?
C1 C2 C7 C10 -168.4(2) . . . . ?
C1 C2 C7 C8 -49.5(3) . . . . ?
C16 C17 C22 C25 -52.8(3) . . . . ?
C16 C17 C22 C24 -171.40(19) . . . . ?
C16 C17 C22 C23 70.8(3) . . . . ?
C27 P4 C17 C16 -74.46(12) . . . . ?
C27 P4 C17 C22 107.87(14) . . . . ?
C2 C1 C3 C5 83.5(2) . . . . ?
C2 C1 C3 C6 -159.5(2) . . . . ?
C2 C1 C3 C4 -40.0(3) . . . . ?
C3 C1 C2 P2 -177.54(18) . . . . ?
C3 C1 C2 C7 2.3(4) . . . . ?
C26 P3 C16 C17 79.57(12) . . . . ?
C26 P3 C16 C18 -104.49(13) . . . . ?
C11 P1 C1 C2 78.43(12) . . . . ?
C11 P1 C1 C3 -104.09(13) . . . . ?
C41 P5 C31 C32 75.02(13) . . . . ?
C41 P5 C31 C33 -111.23(15) . . . . ?
C43 N3 C44 O6 -174.61(17) . . . . ?
C43 N3 C44 C42 5.2(2) . . . . ?
C43 C41 C42 P6 -119.91(12) . . . . ?
C43 C41 C42 C44 -0.22(17) . . . . ?
C42 P6 C32 C31 -77.29(13) . . . . ?
C42 P6 C32 C37 107.35(15) . . . . ?
C42 C41 C43 O5 -175.97(19) . . . . ?
C42 C41 C43 N3 3.21(18) . . . . ?
C15 N1 C13 O1 0.0(3) . . . . ?
C15 N1 C13 C11 -179.02(15) . . . . ?
C15 N1 C14 O2 1.9(3) . . . . ?
C15 N1 C14 C12 -178.63(15) . . . . ?
C22 C17 C16 P3 174.80(17) . . . . ?
C22 C17 C16 C18 0.1(4) . . . . ?
C12 P2 C2 C1 -75.68(12) . . . . ?
C12 P2 C2 C7 104.45(14) . . . . ?
C32 C31 C33 C34 -162.8(2) . . . . ?
C32 C31 C33 C36 82.7(3) . . . . ?
C32 C31 C33 C35 -41.5(3) . . . . ?
C45 N3 C44 O6 -1.5(3) . . . . ?
C45 N3 C44 C42 178.29(16) . . . . ?
C45 N3 C43 O5 0.7(3) . . . . ?
C45 N3 C43 C41 -178.54(16) . . . . ?
C31 C32 C37 C38 69.5(3) . . . . ?
C31 C32 C37 C39 -172.2(2) . . . . ?
C31 C32 C37 C40 -53.6(3) . . . . ?
C30 N2 C28 O3 -0.7(3) . . . . ?
C30 N2 C28 C26 179.24(15) . . . . ?
C30 N2 C29 O4 0.6(3) . . . . ?
C30 N2 C29 C27 -179.65(16) . . . . ?
C37 C32 C31 P5 175.39(18) . . . . ?
C37 C32 C31 C33 3.3(4) . . . . ?
C50 C49 C48 C47 55.8(4) . . . . ?
C46 C47 C48 C49 58.2(3) . . . . ?
C48 C49 C50 C51 175.4(2) . . . . ?

loop_
_exptl_oxdiff_crystal_face_indexfrac_h
_exptl_oxdiff_crystal_face_indexfrac_k
_exptl_oxdiff_crystal_face_indexfrac_l
_exptl_oxdiff_crystal_face_x
_exptl_oxdiff_crystal_face_y
_exptl_oxdiff_crystal_face_z
0.0003 1.0002 0.0002 -0.0381 0.0422 0.0031
2.0003 2.0022 -0.5026 -0.0591 0.0707 0.4012
-1.9993 0.9985 0.5033 -0.0552 0.0559 -0.3918
-0.0003 -1.0002 -0.0002 0.0381 -0.0422 -0.0031
1.9995 0.0021 -1.5034 0.0604 0.0255 0.3924
-0.9997 -0.0013 1.5019 -0.0627 -0.0422 -0.1942
0.0000 -0.0002 0.5001 -0.0216 -0.0196 0.0013
-0.0000 0.0002 -0.5001 0.0216 0.0196 -0.0013
